data_4122018
loop_
_publ_author_name
'Denmark, Scott E.'
'Chi, Hyung Min'

_publ_contact_author
; 
Danielle L. Gray 
University of Illinois 
School of Chemical Sciences, Box 59-1 
505 South Mathews Avenue 
Urbana, Illinois  61801 
USA 
;
_publ_section_title
;
 Lewis base catalyzed, enantioselective, intramolecular sulfenoamination
 of olefins.
;
_journal_issue 25
_journal_name_full 'Journal of the American Chemical Society'
_journal_page_first 8915
_journal_page_last 8918
_journal_paper_doi 10.1021/ja5046296
_journal_volume 136
_journal_year 2014
_chemical_absolute_configuration ad
_chemical_formula_moiety 'C25 H27 N O2 S2'
_chemical_formula_sum 'C25 H27 N O2 S2'
_chemical_formula_weight 437.59
_chemical_name_systematic
; 
? 
;
_space_group_crystal_system orthorhombic
_space_group_IT_number 19
_space_group_name_Hall 'P 2ac 2ab'
_space_group_name_H-M_alt 'P 21 21 21'
_symmetry_space_group_name_Hall 'P 2ac 2ab'
_symmetry_space_group_name_H-M 'P 21 21 21'
_atom_sites_solution_hydrogens geom
_audit_creation_method SHELXL-2013
_audit_update_record
; 
? 
;
_cell_angle_alpha 90
_cell_angle_beta 90
_cell_angle_gamma 90
_cell_formula_units_Z 4
_cell_length_a 6.0841(5)
_cell_length_b 15.6924(12)
_cell_length_c 22.5997(18)
_cell_measurement_reflns_used 9922
_cell_measurement_temperature 100(2)
_cell_measurement_theta_max 29.12
_cell_measurement_theta_min 2.60
_cell_volume 2157.7(3)
_computing_cell_refinement 'SAINT V8.34A (Bruker, 2005)'
_computing_data_collection 'APEX2 V2013.10-0 (Bruker, 2013)'
_computing_data_reduction
; 
SAINT V8.34A, XPREP v2013/3, SADABS V2012/1, TWINABS V2012/1 
(Bruker, 2012 & 2013) 
;
_computing_molecular_graphics
; 
SHELXTL v2013-4 (Bruker, 2013), CrystalMaker v2.7.3 (CrystalMaker, 1994) 
;
_computing_publication_material 'XCIF V2013-1 (Bruker, 2013)'
_computing_structure_refinement 'SHELX-2013-4 (Sheldrick, 2013)'
_computing_structure_solution 'SHELX-2013-4 (Sheldrick, 2013)'
_diffrn_ambient_temperature 100(2)
_diffrn_measured_fraction_theta_full 0.999
_diffrn_measured_fraction_theta_max 0.997
_diffrn_measurement_device 'Bruker D8 Venture/Photon 100'
_diffrn_measurement_method 'profile data from \f and \w scans'
_diffrn_radiation_monochromator 'multilayer mirrors'
_diffrn_radiation_source 'microfocus sealed tube'
_diffrn_radiation_type MoK\a
_diffrn_radiation_wavelength 0.71073
_diffrn_radiation_wavelength_id cd24gsa
_diffrn_reflns_av_R_equivalents 0.0374
_diffrn_reflns_av_unetI/netI 0.0222
_diffrn_reflns_Laue_measured_fraction_full 0.999
_diffrn_reflns_Laue_measured_fraction_max 0.997
_diffrn_reflns_limit_h_max 8
_diffrn_reflns_limit_h_min -8
_diffrn_reflns_limit_k_max 21
_diffrn_reflns_limit_k_min -21
_diffrn_reflns_limit_l_max 30
_diffrn_reflns_limit_l_min -28
_diffrn_reflns_number 40407
_diffrn_reflns_point_group_measured_fraction_full 0.999
_diffrn_reflns_point_group_measured_fraction_max 0.997
_diffrn_reflns_theta_full 25.242
_diffrn_reflns_theta_max 29.186
_diffrn_reflns_theta_min 2.596
_exptl_absorpt_coefficient_mu 0.269
_exptl_absorpt_correction_T_max 0.97430
_exptl_absorpt_correction_T_min 0.91819
_exptl_absorpt_correction_type integration
_exptl_absorpt_process_details 'SAINT/SADABS v2012/1 (Bruker, 2012)'
_exptl_crystal_colour colourless
_exptl_crystal_density_diffrn 1.347
_exptl_crystal_density_method 'not measured'
_exptl_crystal_description column
_exptl_crystal_F_000 928
_exptl_crystal_id cd24gsa
_exptl_crystal_preparation
; 
The data crystal was mounted using oil (Parantone-N, Exxon) to a 
0.3 mm cryo-loop (Hampton Research) with the (0 -2 3) scattering 
planes roughly normal to the spindle axis. 
;
_exptl_crystal_size_max 0.565
_exptl_crystal_size_mid 0.183
_exptl_crystal_size_min 0.124
_refine_diff_density_max 0.289
_refine_diff_density_min -0.255
_refine_diff_density_rms 0.045
_refine_ls_abs_structure_details 'Flack (1983),  2495 Friedels'
_refine_ls_abs_structure_Flack -0.034(15)
_refine_ls_extinction_method none
_refine_ls_goodness_of_fit_ref 1.059
_refine_ls_hydrogen_treatment constr
_refine_ls_matrix_type full
_refine_ls_number_parameters 272
_refine_ls_number_reflns 5825
_refine_ls_number_restraints 0
_refine_ls_restrained_S_all 1.059
_refine_ls_R_factor_all 0.0272
_refine_ls_R_factor_gt 0.0253
_refine_ls_shift/su_max 0.000
_refine_ls_shift/su_mean 0.000
_refine_ls_structure_factor_coef Fsqd
_refine_ls_weighting_details 'w=1/[\s^2^(Fo^2^)+(0.0304P)^2^+0.6577P] where P=(Fo^2^+2Fc^2^)/3'
_refine_ls_weighting_scheme calc
_refine_ls_wR_factor_gt 0.0625
_refine_ls_wR_factor_ref 0.0634
_reflns_Friedel_coverage 0.749
_reflns_Friedel_fraction_full 1.000
_reflns_Friedel_fraction_max 0.998
_reflns_number_gt 5583
_reflns_number_total 5825
_reflns_threshold_expression 'I > 2\s(I)'
_cod_data_source_file ja5046296_si_002.cif
_cod_data_source_block cd24gsa
_cod_depositor_comments 'Adding full bibliography for 4122018.cif.'
_cod_database_code 4122018
_shelx_space_group_comment
; 
The symmetry employed for this shelxl refinement is uniquely defined 
by the following loop, which should always be used as a source of 
symmetry information in preference to the above space-group names. 
They are only intended as comments. 
;
_shelx_estimated_absorpt_t_min 0.863
_shelx_estimated_absorpt_t_max 0.967
_refine_ls_abs_structure_hooft -0.027(14)
_shelxl_version_number 2013-4

loop_
_space_group_symop_operation_xyz
'x, y, z'
'-x+1/2, -y, z+1/2'
'-x, y+1/2, -z+1/2'
'x+1/2, -y+1/2, -z'

loop_
_atom_site_label
_atom_site_type_symbol
_atom_site_fract_x
_atom_site_fract_y
_atom_site_fract_z
_atom_site_U_iso_or_equiv
_atom_site_adp_type
_atom_site_occupancy
_atom_site_site_symmetry_order
_atom_site_calc_flag
_atom_site_refinement_flags_posn
_atom_site_refinement_flags_adp
S1 S 0.04280(6) 0.94697(2) 0.01668(2) 0.00955(8) Uani 1 1 d . .
S2 S 0.35645(7) 0.78881(3) 0.21244(2) 0.01558(9) Uani 1 1 d . .
O1 O -0.0624(2) 0.90702(7) -0.03308(5) 0.0135(2) Uani 1 1 d . .
O2 O 0.27538(19) 0.96277(7) 0.01524(5) 0.0137(2) Uani 1 1 d . .
N1 N -0.0011(2) 0.88781(8) 0.07474(6) 0.0101(3) Uani 1 1 d . .
C1 C 0.1659(3) 0.88345(9) 0.12267(7) 0.0107(3) Uani 1 1 d . .
H1A H 0.3116 0.8760 0.1029 0.013 Uiso 1 1 calc R U
C2 C 0.1270(3) 0.80281(10) 0.16024(7) 0.0119(3) Uani 1 1 d . .
H2A H -0.0120 0.8102 0.1833 0.014 Uiso 1 1 calc R U
C3 C 0.1080(3) 0.72107(10) 0.12245(8) 0.0161(3) Uani 1 1 d . .
H3A H 0.1949 0.7285 0.0858 0.019 Uiso 1 1 calc R U
H3B H 0.1723 0.6728 0.1447 0.019 Uiso 1 1 calc R U
C4 C -0.1296(3) 0.69900(10) 0.10579(8) 0.0184(3) Uani 1 1 d . .
H4A H -0.1310 0.6416 0.0876 0.022 Uiso 1 1 calc R U
H4B H -0.2177 0.6960 0.1426 0.022 Uiso 1 1 calc R U
C5 C -0.2419(3) 0.76077(10) 0.06347(8) 0.0157(3) Uani 1 1 d . .
H5A H -0.3991 0.7451 0.0603 0.019 Uiso 1 1 calc R U
H5B H -0.1754 0.7543 0.0237 0.019 Uiso 1 1 calc R U
C6 C -0.2259(3) 0.85424(10) 0.08196(7) 0.0122(3) Uani 1 1 d . .
H6A H -0.3286 0.8885 0.0577 0.015 Uiso 1 1 calc R U
H6B H -0.2708 0.8599 0.1239 0.015 Uiso 1 1 calc R U
C7 C -0.0971(3) 1.04441(9) 0.02851(7) 0.0109(3) Uani 1 1 d . .
C8 C -0.3025(3) 1.05529(10) 0.00308(7) 0.0127(3) Uani 1 1 d . .
H8A H -0.3586 1.0139 -0.0236 0.015 Uiso 1 1 calc R U
C9 C -0.4263(3) 1.12723(10) 0.01692(7) 0.0138(3) Uani 1 1 d . .
H9A H -0.5664 1.1349 -0.0008 0.017 Uiso 1 1 calc R U
C10 C -0.3470(3) 1.18815(10) 0.05648(7) 0.0138(3) Uani 1 1 d . .
C11 C -0.1359(3) 1.17754(10) 0.07970(7) 0.0154(3) Uani 1 1 d . .
H11A H -0.0773 1.2199 0.1053 0.018 Uiso 1 1 calc R U
C12 C -0.0103(3) 1.10644(10) 0.06619(7) 0.0139(3) Uani 1 1 d . .
H12A H 0.1329 1.1000 0.0823 0.017 Uiso 1 1 calc R U
C13 C -0.4864(3) 1.26328(11) 0.07443(8) 0.0190(4) Uani 1 1 d . .
H13A H -0.6391 1.2533 0.0625 0.029 Uiso 1 1 calc R U
H13B H -0.4313 1.3149 0.0550 0.029 Uiso 1 1 calc R U
H13C H -0.4795 1.2705 0.1175 0.029 Uiso 1 1 calc R U
C14 C 0.1813(3) 0.96495(10) 0.15914(7) 0.0114(3) Uani 1 1 d . .
C15 C 0.3741(3) 1.01284(10) 0.15764(7) 0.0138(3) Uani 1 1 d . .
H15A H 0.4941 0.9942 0.1340 0.017 Uiso 1 1 calc R U
C16 C 0.3928(3) 1.08799(11) 0.19049(8) 0.0176(3) Uani 1 1 d . .
H16A H 0.5252 1.1201 0.1894 0.021 Uiso 1 1 calc R U
C17 C 0.2177(3) 1.11547(11) 0.22458(8) 0.0200(4) Uani 1 1 d . .
H17A H 0.2301 1.1665 0.2470 0.024 Uiso 1 1 calc R U
C18 C 0.0239(3) 1.06878(11) 0.22613(7) 0.0185(3) Uani 1 1 d . .
H18A H -0.0962 1.0880 0.2494 0.022 Uiso 1 1 calc R U
C19 C 0.0056(3) 0.99358(10) 0.19350(7) 0.0145(3) Uani 1 1 d . .
H19A H -0.1271 0.9617 0.1947 0.017 Uiso 1 1 calc R U
C20 C 0.2828(3) 0.85450(10) 0.27367(7) 0.0138(3) Uani 1 1 d . .
C21 C 0.4336(3) 0.91467(11) 0.29419(7) 0.0167(3) Uani 1 1 d . .
H21A H 0.5706 0.9217 0.2746 0.020 Uiso 1 1 calc R U
C22 C 0.3832(3) 0.96435(11) 0.34336(8) 0.0198(4) Uani 1 1 d . .
H22A H 0.4870 1.0045 0.3578 0.024 Uiso 1 1 calc R U
C23 C 0.1816(3) 0.95532(11) 0.37143(8) 0.0197(4) Uani 1 1 d . .
H23A H 0.1466 0.9899 0.4046 0.024 Uiso 1 1 calc R U
C24 C 0.0312(3) 0.89572(11) 0.35097(8) 0.0181(3) Uani 1 1 d . .
H24A H -0.1070 0.8898 0.3701 0.022 Uiso 1 1 calc R U
C25 C 0.0822(3) 0.84457(11) 0.30244(7) 0.0157(3) Uani 1 1 d . .
H25A H -0.0198 0.8030 0.2890 0.019 Uiso 1 1 calc R U

loop_
_atom_site_aniso_label
_atom_site_aniso_U_11
_atom_site_aniso_U_22
_atom_site_aniso_U_33
_atom_site_aniso_U_23
_atom_site_aniso_U_13
_atom_site_aniso_U_12
S1 0.01067(16) 0.00927(15) 0.00873(16) 0.00004(13) 0.00060(14) -0.00045(13)
S2 0.01838(19) 0.01683(18) 0.01152(17) -0.00077(14) -0.00250(16) 0.00692(16)
O1 0.0169(6) 0.0133(5) 0.0102(5) -0.0016(4) -0.0014(5) 0.0005(5)
O2 0.0110(5) 0.0153(5) 0.0149(5) 0.0018(4) 0.0030(5) -0.0012(4)
N1 0.0104(7) 0.0101(6) 0.0099(6) 0.0022(5) -0.0004(5) -0.0022(5)
C1 0.0100(7) 0.0115(7) 0.0105(7) 0.0001(5) -0.0010(6) 0.0008(6)
C2 0.0145(7) 0.0113(7) 0.0099(6) 0.0001(5) -0.0010(6) 0.0020(6)
C3 0.0235(9) 0.0103(7) 0.0145(7) -0.0016(6) -0.0016(6) 0.0024(6)
C4 0.0264(9) 0.0120(7) 0.0168(8) -0.0001(6) -0.0018(7) -0.0049(7)
C5 0.0169(8) 0.0136(7) 0.0167(8) -0.0004(6) -0.0016(7) -0.0055(6)
C6 0.0102(7) 0.0134(7) 0.0129(7) 0.0006(6) 0.0009(6) -0.0022(6)
C7 0.0135(7) 0.0087(6) 0.0105(7) 0.0011(5) 0.0008(5) -0.0002(5)
C8 0.0138(7) 0.0115(6) 0.0128(7) 0.0012(6) -0.0009(6) -0.0024(6)
C9 0.0121(7) 0.0132(7) 0.0160(7) 0.0017(6) -0.0017(6) -0.0012(6)
C10 0.0166(8) 0.0112(7) 0.0136(7) 0.0028(6) 0.0015(7) 0.0011(6)
C11 0.0207(8) 0.0115(7) 0.0139(7) -0.0010(6) -0.0047(7) 0.0004(7)
C12 0.0152(8) 0.0127(7) 0.0137(7) 0.0010(6) -0.0037(6) -0.0004(6)
C13 0.0220(9) 0.0145(7) 0.0206(8) -0.0026(6) -0.0008(7) 0.0046(7)
C14 0.0135(7) 0.0113(7) 0.0095(7) 0.0009(5) -0.0019(6) 0.0016(6)
C15 0.0145(8) 0.0139(7) 0.0129(7) -0.0001(6) -0.0034(6) -0.0001(6)
C16 0.0213(9) 0.0140(7) 0.0176(8) 0.0014(6) -0.0073(7) -0.0031(7)
C17 0.0312(10) 0.0133(7) 0.0155(8) -0.0038(6) -0.0067(7) 0.0015(7)
C18 0.0245(9) 0.0172(8) 0.0137(7) -0.0037(6) 0.0002(7) 0.0055(7)
C19 0.0162(8) 0.0138(7) 0.0135(7) -0.0014(6) 0.0002(6) 0.0004(6)
C20 0.0192(8) 0.0137(7) 0.0085(7) 0.0011(6) -0.0023(6) 0.0029(6)
C21 0.0178(8) 0.0197(7) 0.0126(7) 0.0032(6) -0.0013(7) -0.0023(7)
C22 0.0267(9) 0.0171(8) 0.0155(8) -0.0001(6) -0.0037(7) -0.0051(7)
C23 0.0307(10) 0.0156(8) 0.0129(7) -0.0015(6) 0.0011(7) 0.0010(7)
C24 0.0216(9) 0.0195(8) 0.0133(7) 0.0020(6) 0.0020(7) 0.0009(7)
C25 0.0196(8) 0.0154(7) 0.0121(7) 0.0016(6) -0.0021(6) -0.0015(6)

loop_
_atom_type_symbol
_atom_type_description
_atom_type_scat_dispersion_real
_atom_type_scat_dispersion_imag
_atom_type_scat_source
C C 0.0033 0.0016 'International Tables Vol C Tables 4.2.6.8 and 6.1.1.4'
H H 0.0000 0.0000 'International Tables Vol C Tables 4.2.6.8 and 6.1.1.4'
N N 0.0061 0.0033 'International Tables Vol C Tables 4.2.6.8 and 6.1.1.4'
O O 0.0106 0.0060 'International Tables Vol C Tables 4.2.6.8 and 6.1.1.4'
S S 0.1246 0.1234 'International Tables Vol C Tables 4.2.6.8 and 6.1.1.4'

loop_
_exptl_crystal_face_index_h
_exptl_crystal_face_index_k
_exptl_crystal_face_index_l
_exptl_crystal_face_perp_dist
0.00 -2.00 1.00 0.0830
-2.00 -1.00 1.00 0.2290
2.00 2.00 1.00 0.2360
0.00 1.00 2.00 0.0620
0.00 -1.00 -2.00 0.0460
0.00 2.00 1.00 0.0540
0.00 -2.00 -1.00 0.0660
0.00 1.00 -2.00 0.0320
0.00 -1.00 2.00 0.0920

loop_
_geom_angle_atom_site_label_1
_geom_angle_atom_site_label_2
_geom_angle_atom_site_label_3
_geom_angle
O2 S1 O1 119.74(8)
O2 S1 N1 106.13(7)
O1 S1 N1 107.96(7)
O2 S1 C7 109.13(7)
O1 S1 C7 106.30(7)
N1 S1 C7 106.97(7)
C20 S2 C2 103.75(8)
C6 N1 C1 122.46(12)
C6 N1 S1 116.39(11)
C1 N1 S1 120.07(10)
N1 C1 C14 113.43(12)
N1 C1 C2 109.53(13)
C14 C1 C2 113.58(13)
N1 C1 H1A 106.6
C14 C1 H1A 106.6
C2 C1 H1A 106.6
C1 C2 C3 112.84(13)
C1 C2 S2 109.55(11)
C3 C2 S2 108.18(11)
C1 C2 H2A 108.7
C3 C2 H2A 108.7
S2 C2 H2A 108.7
C4 C3 C2 113.19(14)
C4 C3 H3A 108.9
C2 C3 H3A 108.9
C4 C3 H3B 108.9
C2 C3 H3B 108.9
H3A C3 H3B 107.8
C5 C4 C3 115.67(14)
C5 C4 H4A 108.4
C3 C4 H4A 108.4
C5 C4 H4B 108.4
C3 C4 H4B 108.4
H4A C4 H4B 107.4
C4 C5 C6 114.22(14)
C4 C5 H5A 108.7
C6 C5 H5A 108.7
C4 C5 H5B 108.7
C6 C5 H5B 108.7
H5A C5 H5B 107.6
N1 C6 C5 111.81(14)
N1 C6 H6A 109.3
C5 C6 H6A 109.3
N1 C6 H6B 109.3
C5 C6 H6B 109.3
H6A C6 H6B 107.9
C8 C7 C12 120.51(15)
C8 C7 S1 118.50(12)
C12 C7 S1 120.82(12)
C7 C8 C9 119.61(15)
C7 C8 H8A 120.2
C9 C8 H8A 120.2
C8 C9 C10 120.85(15)
C8 C9 H9A 119.6
C10 C9 H9A 119.6
C9 C10 C11 118.47(15)
C9 C10 C13 120.92(16)
C11 C10 C13 120.61(15)
C12 C11 C10 121.33(15)
C12 C11 H11A 119.3
C10 C11 H11A 119.3
C11 C12 C7 119.12(16)
C11 C12 H12A 120.4
C7 C12 H12A 120.4
C10 C13 H13A 109.5
C10 C13 H13B 109.5
H13A C13 H13B 109.5
C10 C13 H13C 109.5
H13A C13 H13C 109.5
H13B C13 H13C 109.5
C15 C14 C19 119.00(15)
C15 C14 C1 119.42(14)
C19 C14 C1 121.58(15)
C14 C15 C16 120.70(16)
C14 C15 H15A 119.6
C16 C15 H15A 119.6
C17 C16 C15 119.72(17)
C17 C16 H16A 120.1
C15 C16 H16A 120.1
C16 C17 C18 120.22(16)
C16 C17 H17A 119.9
C18 C17 H17A 119.9
C17 C18 C19 120.05(17)
C17 C18 H18A 120.0
C19 C18 H18A 120.0
C14 C19 C18 120.31(16)
C14 C19 H19A 119.8
C18 C19 H19A 119.8
C25 C20 C21 119.80(15)
C25 C20 S2 121.23(13)
C21 C20 S2 118.93(13)
C22 C21 C20 119.95(17)
C22 C21 H21A 120.0
C20 C21 H21A 120.0
C23 C22 C21 120.16(17)
C23 C22 H22A 119.9
C21 C22 H22A 119.9
C24 C23 C22 119.95(16)
C24 C23 H23A 120.0
C22 C23 H23A 120.0
C23 C24 C25 120.22(17)
C23 C24 H24A 119.9
C25 C24 H24A 119.9
C20 C25 C24 119.90(16)
C20 C25 H25A 120.1
C24 C25 H25A 120.1

loop_
_geom_bond_atom_site_label_1
_geom_bond_atom_site_label_2
_geom_bond_distance
S1 O2 1.4370(12)
S1 O1 1.4379(12)
S1 N1 1.6294(13)
S1 C7 1.7702(16)
S2 C20 1.7827(17)
S2 C2 1.8407(17)
N1 C6 1.475(2)
N1 C1 1.486(2)
C1 C14 1.524(2)
C1 C2 1.542(2)
C1 H1A 1.0000
C2 C3 1.545(2)
C2 H2A 1.0000
C3 C4 1.534(3)
C3 H3A 0.9900
C3 H3B 0.9900
C4 C5 1.524(2)
C4 H4A 0.9900
C4 H4B 0.9900
C5 C6 1.528(2)
C5 H5A 0.9900
C5 H5B 0.9900
C6 H6A 0.9900
C6 H6B 0.9900
C7 C8 1.386(2)
C7 C12 1.397(2)
C8 C9 1.393(2)
C8 H8A 0.9500
C9 C10 1.395(2)
C9 H9A 0.9500
C10 C11 1.397(2)
C10 C13 1.508(2)
C11 C12 1.386(2)
C11 H11A 0.9500
C12 H12A 0.9500
C13 H13A 0.9800
C13 H13B 0.9800
C13 H13C 0.9800
C14 C15 1.393(2)
C14 C19 1.396(2)
C15 C16 1.398(2)
C15 H15A 0.9500
C16 C17 1.384(3)
C16 H16A 0.9500
C17 C18 1.388(3)
C17 H17A 0.9500
C18 C19 1.396(2)
C18 H18A 0.9500
C19 H19A 0.9500
C20 C25 1.392(2)
C20 C21 1.396(2)
C21 C22 1.392(2)
C21 H21A 0.9500
C22 C23 1.388(3)
C22 H22A 0.9500
C23 C24 1.388(3)
C23 H23A 0.9500
C24 C25 1.394(2)
C24 H24A 0.9500
C25 H25A 0.9500

loop_
_geom_torsion_atom_site_label_1
_geom_torsion_atom_site_label_2
_geom_torsion_atom_site_label_3
_geom_torsion_atom_site_label_4
_geom_torsion
O2 S1 N1 C6 -172.93(11)
O1 S1 N1 C6 -43.39(13)
C7 S1 N1 C6 70.65(12)
O2 S1 N1 C1 18.65(13)
O1 S1 N1 C1 148.19(11)
C7 S1 N1 C1 -97.77(12)
C6 N1 C1 C14 -96.20(16)
S1 N1 C1 C14 71.50(16)
C6 N1 C1 C2 31.85(19)
S1 N1 C1 C2 -160.45(11)
N1 C1 C2 C3 51.09(18)
C14 C1 C2 C3 179.05(14)
N1 C1 C2 S2 171.67(10)
C14 C1 C2 S2 -60.37(16)
C20 S2 C2 C1 84.47(12)
C20 S2 C2 C3 -152.15(11)
C1 C2 C3 C4 -92.82(17)
S2 C2 C3 C4 145.81(12)
C2 C3 C4 C5 67.42(19)
C3 C4 C5 C6 -50.6(2)
C1 N1 C6 C5 -89.95(17)
S1 N1 C6 C5 101.93(13)
C4 C5 C6 N1 71.27(18)
O2 S1 C7 C8 147.58(12)
O1 S1 C7 C8 17.16(14)
N1 S1 C7 C8 -98.00(13)
O2 S1 C7 C12 -37.18(15)
O1 S1 C7 C12 -167.61(13)
N1 S1 C7 C12 77.23(14)
C12 C7 C8 C9 -2.3(2)
S1 C7 C8 C9 172.98(12)
C7 C8 C9 C10 -0.6(2)
C8 C9 C10 C11 3.1(2)
C8 C9 C10 C13 -176.18(15)
C9 C10 C11 C12 -2.9(2)
C13 C10 C11 C12 176.42(16)
C10 C11 C12 C7 0.1(2)
C8 C7 C12 C11 2.5(2)
S1 C7 C12 C11 -172.63(13)
N1 C1 C14 C15 -114.96(16)
C2 C1 C14 C15 119.12(16)
N1 C1 C14 C19 64.1(2)
C2 C1 C14 C19 -61.8(2)
C19 C14 C15 C16 0.7(2)
C1 C14 C15 C16 179.81(15)
C14 C15 C16 C17 -0.4(2)
C15 C16 C17 C18 -0.1(3)
C16 C17 C18 C19 0.4(3)
C15 C14 C19 C18 -0.4(2)
C1 C14 C19 C18 -179.54(15)
C17 C18 C19 C14 -0.1(3)
C2 S2 C20 C25 55.09(15)
C2 S2 C20 C21 -127.34(13)
C25 C20 C21 C22 0.1(2)
S2 C20 C21 C22 -177.48(13)
C20 C21 C22 C23 -1.2(3)
C21 C22 C23 C24 1.0(3)
C22 C23 C24 C25 0.3(3)
C21 C20 C25 C24 1.1(2)
S2 C20 C25 C24 178.66(13)
C23 C24 C25 C20 -1.3(3)
